data_7713458
loop_
_publ_author_name
'Liu, Sen'
'Wang, Mengyun'
'Hou, Tianjiao'
'Shen, Xuan'

_publ_section_title
;
 Unprecedented hetero-coordinated Ir(C^N)2tmd complexes containing both
 five- and six-membered Ir-(C^N) rings based on phenanthrylpyridine
 ligands: Syntheses, crystal structures and photophysical properties
;
_journal_name_full 'Dalton Transactions'
_journal_paper_doi 10.1039/D3DT01809A
_journal_year 2023
_chemical_formula_moiety 'C49 H41 F2 Ir N2 O2, 0.5[CH3CN]'
_chemical_formula_sum 'C50 H42.5 F2 Ir N2.5 O2'
_chemical_formula_weight 940.56
_chemical_name_systematic Ir(phpyr-F)2tmd
_space_group_crystal_system trigonal
_space_group_IT_number 161
_space_group_name_Hall 'R 3 -2"c'
_space_group_name_H-M_alt 'R 3 c :H'
_atom_sites_solution_hydrogens geom
_atom_sites_solution_primary dual
_audit_creation_date 2023-06-23
_audit_creation_method
;
Olex2 1.5
(compiled 2022.04.07 svn.rca3783a0 for OlexSys, GUI svn.r6498)
;
_audit_update_record
;
2023-06-27 deposited with the CCDC.	2023-07-11 downloaded from the CCDC.
;
_cell_angle_alpha 90
_cell_angle_beta 90
_cell_angle_gamma 120
_cell_formula_units_Z 18
_cell_length_a 32.426(2)
_cell_length_b 32.426(2)
_cell_length_c 20.568(3)
_cell_measurement_reflns_used 9956
_cell_measurement_temperature 296.15
_cell_measurement_theta_max 26.876
_cell_measurement_theta_min 2.175
_cell_volume 18729(3)
_computing_cell_refinement 'SAINT v8.34A (Bruker, 2013)'
_computing_data_reduction 'SAINT v8.34A (Bruker, 2013)'
_computing_molecular_graphics 'Olex2 1.5 (Dolomanov et al., 2009)'
_computing_publication_material 'Olex2 1.5 (Dolomanov et al., 2009)'
_computing_structure_refinement 'SHELXL 2018/3 (Sheldrick, 2015)'
_computing_structure_solution 'SHELXT 2018/2 (Sheldrick, 2018)'
_diffrn_ambient_temperature 296.15
_diffrn_measured_fraction_theta_full 1.000
_diffrn_measured_fraction_theta_max 1.000
_diffrn_measurement_device_type 'CCD area detector'
_diffrn_measurement_method 'phi and omega scans'
_diffrn_radiation_monochromator graphite
_diffrn_radiation_type MoK\a
_diffrn_radiation_wavelength 0.71073
_diffrn_reflns_av_R_equivalents 0.0560
_diffrn_reflns_av_unetI/netI 0.0317
_diffrn_reflns_Laue_measured_fraction_full 1.000
_diffrn_reflns_Laue_measured_fraction_max 1.000
_diffrn_reflns_limit_h_max 37
_diffrn_reflns_limit_h_min -38
_diffrn_reflns_limit_k_max 38
_diffrn_reflns_limit_k_min -38
_diffrn_reflns_limit_l_max 23
_diffrn_reflns_limit_l_min -24
_diffrn_reflns_number 44159
_diffrn_reflns_point_group_measured_fraction_full 0.965
_diffrn_reflns_point_group_measured_fraction_max 0.965
_diffrn_reflns_theta_full 24.991
_diffrn_reflns_theta_max 24.991
_diffrn_reflns_theta_min 1.256
_diffrn_source_current 20.0
_diffrn_source_power 0.9
_diffrn_source_voltage 45.0
_exptl_absorpt_coefficient_mu 3.260
_exptl_absorpt_correction_T_max 0.655
_exptl_absorpt_correction_T_min 0.562
_exptl_absorpt_correction_type multi-scan
_exptl_absorpt_process_details 'SADABS (Bruker, 2005)'
_exptl_crystal_colour red
_exptl_crystal_colour_primary red
_exptl_crystal_density_diffrn 1.501
_exptl_crystal_description block
_exptl_crystal_F_000 8478
_exptl_crystal_size_max 0.2
_exptl_crystal_size_mid 0.15
_exptl_crystal_size_min 0.13
_refine_diff_density_max 0.753
_refine_diff_density_min -1.235
_refine_diff_density_rms 0.084
_refine_ls_abs_structure_details
;
 Classical Flack method preferred over Parsons because s.u. lower.
;
_refine_ls_abs_structure_Flack -0.020(15)
_refine_ls_extinction_method none
_refine_ls_goodness_of_fit_ref 1.093
_refine_ls_hydrogen_treatment constr
_refine_ls_matrix_type full
_refine_ls_number_parameters 526
_refine_ls_number_reflns 7088
_refine_ls_number_restraints 180
_refine_ls_restrained_S_all 1.121
_refine_ls_R_factor_all 0.0540
_refine_ls_R_factor_gt 0.0445
_refine_ls_shift/su_max 0.001
_refine_ls_shift/su_mean 0.000
_refine_ls_structure_factor_coef Fsqd
_refine_ls_weighting_details 'w=1/[\s^2^(Fo^2^)+(0.0847P)^2^] where P=(Fo^2^+2Fc^2^)/3'
_refine_ls_weighting_scheme calc
_refine_ls_wR_factor_gt 0.1173
_refine_ls_wR_factor_ref 0.1237
_reflns_Friedel_coverage 0.925
_reflns_Friedel_fraction_full 0.930
_reflns_Friedel_fraction_max 0.930
_reflns_number_gt 6004
_reflns_number_total 7088
_reflns_threshold_expression 'I > 2\s(I)'
_cod_data_source_file d3dt01809a2.cif
_cod_data_source_block 167
_cod_original_sg_symbol_H-M 'R 3 c'
_cod_original_formula_sum 'C50 H42.50 F2 Ir N2.50 O2'
_cod_database_code 7713458
_shelx_shelxl_version_number 2018/3
_shelx_space_group_comment
;
The symmetry employed for this shelxl refinement is uniquely defined
by the following loop, which should always be used as a source of
symmetry information in preference to the above space-group names.
They are only intended as comments.
;
_shelx_estimated_absorpt_t_max 0.677
_shelx_estimated_absorpt_t_min 0.562
_olex2_refinement_description
;
1. Fixed Uiso
 At 1.2 times of:
  All C(H) groups
 At 1.5 times of:
  All C(H,H,H) groups
2. Restrained distances
 C43-C42A \\sim C43-C42
 with sigma of 0.02
 C42A-C40A \\sim C42-C40
 with sigma of 0.02
 C39-C43 \\sim C39A-C43
 with sigma of 0.04
 C40-C43 \\sim C40A-C43
 with sigma of 0.04
 C42-C39 \\sim C42A-C39A
 with sigma of 0.02
 C39-C40 \\sim C39A-C40A
 with sigma of 0.04
3. Uiso/Uaniso restraints and constraints
C39A \\sim C42A \\sim C40A \\sim C41A \\sim C43: within 2A with sigma of 0.005
and sigma for terminal atoms of 0.01 within 2A
C40 \\sim C42 \\sim C41 \\sim C39 \\sim C43: within 2A with sigma of 0.005 and
sigma for terminal atoms of 0.01 within 2A
C7 \\sim C12 \\sim C11 \\sim C9 \\sim C10 \\sim C8: within 2A with sigma of
0.005 and sigma for terminal atoms of 0.01 within 2A
Uanis(C12) \\sim Ueq, Uanis(C7) \\sim Ueq: with sigma of 0.01 and sigma for
terminal atoms of 0.02
Uanis(C9) \\sim Ueq, Uanis(C10) \\sim Ueq, Uanis(C11) \\sim Ueq, Uanis(C8)
\\sim Ueq, Uanis(C17) \\sim Ueq: with sigma of 0.01 and sigma for terminal
atoms of 0.02
Uanis(C48) \\sim Ueq, Uanis(C29) \\sim Ueq, Uanis(C30) \\sim Ueq: with sigma of
0.01 and sigma for terminal atoms of 0.02
4. Rigid body (RIGU) restrains
 C40A, C39A, C42A, C41A, C43
 with sigma for 1-2 distances of 0.004 and sigma for 1-3 distances of 0.004
5. Others
 Sof(C40A)=Sof(H40D)=Sof(H40E)=Sof(H40F)=Sof(C41A)=Sof(H41D)=Sof(H41E)=
 Sof(H41F)=Sof(C39A)=Sof(H39D)=Sof(H39E)=Sof(H39F)=Sof(C42A)=1-FVAR(1)
 Sof(C39)=Sof(H39A)=Sof(H39B)=Sof(H39C)=Sof(C40)=Sof(H40A)=Sof(H40B)=Sof(H40C)=
 Sof(C41)=Sof(H41A)=Sof(H41B)=Sof(H41C)=Sof(C42)=FVAR(1)
 Fixed Z: Ir1(0.530429)
6.a Aromatic/amide H refined with riding coordinates:
 C3(H3), C4(H4), C5(H5), C11(H11), C10(H10), C9(H9), C8(H8), C13(H13),
 C16(H16), C17(H17), C19(H19), C22(H22), C23(H23), C24(H24), C25(H25), C31(H31),
  C30(H30), C29(H29), C28(H28), C35(H35), C36(H36), C38(H38), C44(H44)
6.b Fitted hexagon refined as free rotating group:
 C7(C12,C11,C10,C9,C8), C31(C30,C29,C28,C27,C32)
6.c Idealised Me refined as rotating group:
 C39(H39A,H39B,H39C), C40(H40A,H40B,H40C), C41(H41A,H41B,H41C), C47(H47A,H47B,
 H47C), C48(H48A,H48B,H48C), C49(H49A,H49B,H49C), C40A(H40D,H40E,H40F),
 C41A(H41D,H41E,H41F), C39A(H39D,H39E,H39F)
;
_smtbx_masks_special_details
;
A solvent mask was calculated and 198 electrons were 
found in a volume of 1620\%A^3^ in 2 voids per unit cell. 
This is consistent with the presence of 
0.5[CH3CN] per Asymmetric Unit 
which account for 198 electrons 
per unit cell.
;
_smtbx_masks_void_probe_radius 1.2
_smtbx_masks_void_truncation_radius 1.2
_olex2_submission_special_instructions 'No special instructions were received'

loop_
_space_group_symop_operation_xyz
'x, y, z'
'-y, x-y, z'
'-x+y, -x, z'
'-y, -x, z+1/2'
'-x+y, y, z+1/2'
'x, x-y, z+1/2'
'x+2/3, y+1/3, z+1/3'
'-y+2/3, x-y+1/3, z+1/3'
'-x+y+2/3, -x+1/3, z+1/3'
'-y+2/3, -x+1/3, z+5/6'
'-x+y+2/3, y+1/3, z+5/6'
'x+2/3, x-y+1/3, z+5/6'
'x+1/3, y+2/3, z+2/3'
'-y+1/3, x-y+2/3, z+2/3'
'-x+y+1/3, -x+2/3, z+2/3'
'-y+1/3, -x+2/3, z+7/6'
'-x+y+1/3, y+2/3, z+7/6'
'x+1/3, x-y+2/3, z+7/6'

loop_
_atom_site_label
_atom_site_type_symbol
_atom_site_fract_x
_atom_site_fract_y
_atom_site_fract_z
_atom_site_U_iso_or_equiv
_atom_site_adp_type
_atom_site_occupancy
_atom_site_site_symmetry_order
_atom_site_calc_flag
_atom_site_refinement_flags_posn
_atom_site_refinement_flags_adp
_atom_site_refinement_flags_occupancy
_atom_site_disorder_assembly
_atom_site_disorder_group
Ir1 Ir 0.17551(2) 0.34724(2) 0.530429 0.04164(16) Uani 1 1 d . . . . .
F1 F 0.0270(4) 0.3626(4) 0.4790(6) 0.138(5) Uani 1 1 d . . . . .
F2 F 0.3413(3) 0.3572(3) 0.4810(5) 0.101(3) Uani 1 1 d . . . . .
O1 O 0.1650(3) 0.2938(2) 0.4610(4) 0.0571(16) Uani 1 1 d . . . . .
O2 O 0.1821(3) 0.3912(3) 0.4496(4) 0.0583(17) Uani 1 1 d . . . . .
N1 N 0.1046(3) 0.3192(3) 0.5275(4) 0.0508(19) Uani 1 1 d . . . . .
N2 N 0.2468(2) 0.3782(3) 0.5269(4) 0.0468(19) Uani 1 1 d . . . . .
C1 C 0.1329(4) 0.2571(5) 0.6077(7) 0.058(3) Uani 1 1 d . . . . .
C2 C 0.1699(3) 0.3040(3) 0.6037(5) 0.045(2) Uani 1 1 d . . . . .
C3 C 0.2065(4) 0.3175(4) 0.6488(5) 0.057(2) Uani 1 1 d . . . . .
H3 H 0.230709 0.349143 0.649969 0.068 Uiso 1 1 calc R U . . .
C4 C 0.2080(5) 0.2855(4) 0.6921(6) 0.071(3) Uani 1 1 d . . . . .
H4 H 0.232216 0.296188 0.722878 0.085 Uiso 1 1 calc R U . . .
C5 C 0.1748(6) 0.2395(5) 0.6895(7) 0.087(4) Uani 1 1 d . . . . .
H5 H 0.177923 0.217865 0.715941 0.105 Uiso 1 1 calc R U . . .
C6 C 0.1355(5) 0.2230(4) 0.6479(7) 0.073(4) Uani 1 1 d . . . . .
C7 C 0.0999(4) 0.1732(3) 0.6427(6) 0.110(3) Uani 1 1 d G U . . .
C12 C 0.0627(4) 0.1590(4) 0.5987(6) 0.109(3) Uani 1 1 d G U . . .
C11 C 0.0285(4) 0.1111(4) 0.5930(6) 0.132(4) Uani 1 1 d G U . . .
H11 H 0.003659 0.101598 0.563527 0.159 Uiso 1 1 calc R U . . .
C10 C 0.0316(4) 0.0774(3) 0.6313(7) 0.142(4) Uani 1 1 d G U . . .
H10 H 0.008719 0.045352 0.627470 0.170 Uiso 1 1 calc R U . . .
C9 C 0.0688(5) 0.0916(4) 0.6753(7) 0.147(4) Uani 1 1 d G U . . .
H9 H 0.070808 0.069030 0.700969 0.176 Uiso 1 1 calc R U . . .
C8 C 0.1029(4) 0.1395(4) 0.6811(6) 0.129(4) Uani 1 1 d G U . . .
H8 H 0.127836 0.148954 0.710524 0.155 Uiso 1 1 calc R U . . .
C13 C 0.0568(4) 0.1930(5) 0.5650(8) 0.101(5) Uani 1 1 d . . . . .
H13 H 0.030236 0.182715 0.538320 0.121 Uiso 1 1 calc R U . . .
C14 C 0.0882(4) 0.2409(4) 0.5694(6) 0.068(3) Uani 1 1 d . . . . .
C15 C 0.0726(4) 0.2743(4) 0.5437(6) 0.072(3) Uani 1 1 d . . . . .
C16 C 0.0238(4) 0.2593(5) 0.5391(9) 0.099(5) Uani 1 1 d . . . . .
H16 H 0.001674 0.228243 0.551031 0.119 Uiso 1 1 calc R U . . .
C17 C 0.0079(5) 0.2886(6) 0.5178(8) 0.101(5) Uani 1 1 d . U . . .
H17 H -0.024494 0.278266 0.516129 0.121 Uiso 1 1 calc R U . . .
C18 C 0.0404(6) 0.3333(6) 0.4991(8) 0.096(4) Uani 1 1 d . . . . .
C19 C 0.0875(5) 0.3481(5) 0.5068(7) 0.070(3) Uani 1 1 d . . . . .
H19 H 0.109363 0.379748 0.497530 0.084 Uiso 1 1 calc R U . . .
C20 C 0.1928(4) 0.4033(4) 0.5888(5) 0.047(2) Uani 1 1 d . . . . .
C21 C 0.1645(4) 0.4121(3) 0.6326(5) 0.051(2) Uani 1 1 d . . . . .
C22 C 0.1207(4) 0.3732(4) 0.6563(5) 0.059(3) Uani 1 1 d . . . . .
H22 H 0.110060 0.342705 0.640321 0.071 Uiso 1 1 calc R U . . .
C23 C 0.0946(4) 0.3802(5) 0.7016(6) 0.079(4) Uani 1 1 d . . . . .
H23 H 0.066717 0.354569 0.717637 0.095 Uiso 1 1 calc R U . . .
C24 C 0.1096(6) 0.4260(6) 0.7241(7) 0.092(4) Uani 1 1 d . . . . .
H24 H 0.090465 0.430902 0.753173 0.110 Uiso 1 1 calc R U . . .
C25 C 0.1516(5) 0.4637(5) 0.7045(7) 0.086(4) Uani 1 1 d . . . . .
H25 H 0.161525 0.493716 0.721946 0.104 Uiso 1 1 calc R U . . .
C26 C 0.1798(4) 0.4580(4) 0.6584(5) 0.063(3) Uani 1 1 d . . . . .
C31 C 0.2955(3) 0.5275(3) 0.5685(6) 0.119(6) Uani 1 1 d G . . . .
H31 H 0.314557 0.521769 0.540409 0.143 Uiso 1 1 calc R U . . .
C30 C 0.3085(3) 0.5739(3) 0.5855(7) 0.139(7) Uani 1 1 d G U . . .
H30 H 0.336231 0.599252 0.568827 0.167 Uiso 1 1 calc R U . . .
C29 C 0.2799(4) 0.5824(2) 0.6275(7) 0.128(6) Uani 1 1 d G U . . .
H29 H 0.288605 0.613444 0.638860 0.153 Uiso 1 1 calc R U . . .
C28 C 0.2384(3) 0.5445(3) 0.6524(6) 0.112(5) Uani 1 1 d G . . . .
H28 H 0.219305 0.550154 0.680475 0.134 Uiso 1 1 calc R U . . .
C27 C 0.2254(3) 0.4980(3) 0.6354(5) 0.072(3) Uani 1 1 d G . . . .
C32 C 0.2539(3) 0.4895(2) 0.5934(5) 0.076(4) Uani 1 1 d G . . . .
C33 C 0.2404(4) 0.4400(3) 0.5761(5) 0.054(2) Uani 1 1 d . . . . .
C34 C 0.2710(3) 0.4247(3) 0.5485(5) 0.057(3) Uani 1 1 d . . . . .
C35 C 0.3209(4) 0.4480(4) 0.5486(6) 0.076(3) Uani 1 1 d . . . . .
H35 H 0.338193 0.478859 0.564856 0.091 Uiso 1 1 calc R U . . .
C36 C 0.3440(4) 0.4262(4) 0.5254(8) 0.083(4) Uani 1 1 d . . . . .
H36 H 0.377135 0.442247 0.524366 0.100 Uiso 1 1 calc R U . . .
C37 C 0.3187(4) 0.3805(4) 0.5034(6) 0.068(3) Uani 1 1 d . . . . .
C38 C 0.2701(4) 0.3570(4) 0.5061(6) 0.057(3) Uani 1 1 d . . . . .
H38 H 0.253013 0.325349 0.492939 0.068 Uiso 1 1 calc R U . . .
C39 C 0.2063(14) 0.2510(15) 0.385(2) 0.068(7) Uani 0.36(3) 1 d D U P A 1
H39A H 0.210941 0.253385 0.431219 0.101 Uiso 0.36(3) 1 calc R U P A 1
H39B H 0.232927 0.277342 0.364207 0.101 Uiso 0.36(3) 1 calc R U P A 1
H39C H 0.203506 0.221702 0.369879 0.101 Uiso 0.36(3) 1 calc R U P A 1
C40 C 0.1185(14) 0.2077(12) 0.401(3) 0.081(9) Uani 0.36(3) 1 d D U P A 1
H40A H 0.100659 0.184185 0.368476 0.122 Uiso 0.36(3) 1 calc R U P A 1
H40B H 0.098122 0.216816 0.422707 0.122 Uiso 0.36(3) 1 calc R U P A 1
H40C H 0.130980 0.194612 0.432036 0.122 Uiso 0.36(3) 1 calc R U P A 1
C41 C 0.1564(19) 0.2505(17) 0.293(2) 0.077(9) Uani 0.36(3) 1 d . U P A 1
H41A H 0.186451 0.273539 0.274915 0.115 Uiso 0.36(3) 1 calc R U P A 1
H41B H 0.132353 0.257935 0.280218 0.115 Uiso 0.36(3) 1 calc R U P A 1
H41C H 0.147944 0.219333 0.277873 0.115 Uiso 0.36(3) 1 calc R U P A 1
C42 C 0.1602(12) 0.2519(9) 0.368(2) 0.064(5) Uani 0.36(3) 1 d D U P A 1
C43 C 0.1660(4) 0.2975(4) 0.3986(6) 0.061(2) Uani 1 1 d D U . . .
C44 C 0.1728(5) 0.3389(7) 0.3645(8) 0.067(4) Uani 1 1 d . . . . .
H44 H 0.172899 0.337273 0.319401 0.080 Uiso 1 1 calc R U . . .
C45 C 0.1793(4) 0.3807(4) 0.3904(6) 0.054(3) Uani 1 1 d . . . . .
C46 C 0.1879(5) 0.4225(4) 0.3451(6) 0.068(3) Uani 1 1 d . . . . .
C47 C 0.1780(6) 0.4092(6) 0.2738(6) 0.091(4) Uani 1 1 d . . . . .
H47A H 0.195681 0.394300 0.259999 0.137 Uiso 1 1 calc R U . . .
H47B H 0.187426 0.437426 0.248493 0.137 Uiso 1 1 calc R U . . .
H47C H 0.144568 0.387543 0.267805 0.137 Uiso 1 1 calc R U . . .
C48 C 0.1566(7) 0.4416(7) 0.3678(8) 0.121(6) Uani 1 1 d . U . . .
H48A H 0.123869 0.416694 0.366143 0.181 Uiso 1 1 calc R U . . .
H48B H 0.161126 0.467324 0.340135 0.181 Uiso 1 1 calc R U . . .
H48C H 0.164803 0.452833 0.411699 0.181 Uiso 1 1 calc R U . . .
C49 C 0.2410(6) 0.4607(7) 0.3507(13) 0.127(8) Uani 1 1 d . . . . .
H49A H 0.249672 0.467057 0.395777 0.191 Uiso 1 1 calc R U . . .
H49B H 0.246326 0.489462 0.329841 0.191 Uiso 1 1 calc R U . . .
H49C H 0.260091 0.449492 0.330067 0.191 Uiso 1 1 calc R U . . .
C40A C 0.1068(6) 0.2155(9) 0.3647(16) 0.075(6) Uani 0.64(3) 1 d D U P A 2
H40D H 0.097408 0.209124 0.409520 0.112 Uiso 0.64(3) 1 calc R U P A 2
H40E H 0.102523 0.187037 0.344320 0.112 Uiso 0.64(3) 1 calc R U P A 2
H40F H 0.087499 0.226079 0.342937 0.112 Uiso 0.64(3) 1 calc R U P A 2
C41A C 0.1788(9) 0.2676(10) 0.2884(11) 0.066(5) Uani 0.64(3) 1 d . U P A 2
H41D H 0.161706 0.280248 0.265631 0.099 Uiso 0.64(3) 1 calc R U P A 2
H41E H 0.174325 0.239467 0.266522 0.099 Uiso 0.64(3) 1 calc R U P A 2
H41F H 0.212075 0.290919 0.289218 0.099 Uiso 0.64(3) 1 calc R U P A 2
C39A C 0.1858(10) 0.2332(9) 0.3967(12) 0.075(5) Uani 0.64(3) 1 d D U P A 2
H39D H 0.215222 0.242012 0.374876 0.112 Uiso 0.64(3) 1 calc R U P A 2
H39E H 0.166368 0.199118 0.397516 0.112 Uiso 0.64(3) 1 calc R U P A 2
H39F H 0.192303 0.245103 0.440480 0.112 Uiso 0.64(3) 1 calc R U P A 2
C42A C 0.1594(7) 0.2545(6) 0.3605(11) 0.061(3) Uani 0.64(3) 1 d D U P A 2

loop_
_atom_site_aniso_label
_atom_site_aniso_U_11
_atom_site_aniso_U_22
_atom_site_aniso_U_33
_atom_site_aniso_U_23
_atom_site_aniso_U_13
_atom_site_aniso_U_12
Ir1 0.0419(2) 0.0414(2) 0.0393(2) -0.00346(15) 0.0007(2) 0.01911(17)
F1 0.113(7) 0.168(10) 0.185(11) -0.054(8) -0.068(7) 0.108(8)
F2 0.067(5) 0.108(6) 0.141(8) 0.002(5) 0.032(5) 0.053(4)
O1 0.061(4) 0.051(4) 0.059(5) -0.009(3) 0.003(4) 0.028(4)
O2 0.078(5) 0.051(4) 0.049(5) 0.000(3) 0.000(4) 0.034(4)
N1 0.034(4) 0.052(5) 0.060(5) -0.021(4) -0.003(3) 0.017(4)
N2 0.034(4) 0.054(5) 0.048(5) 0.006(4) 0.010(3) 0.019(4)
C1 0.058(6) 0.061(7) 0.058(8) -0.007(6) 0.019(5) 0.033(6)
C2 0.047(5) 0.039(5) 0.049(6) 0.005(4) 0.022(4) 0.021(4)
C3 0.054(6) 0.062(6) 0.053(6) 0.007(5) 0.004(5) 0.028(5)
C4 0.089(8) 0.075(8) 0.059(7) 0.011(6) 0.015(6) 0.048(7)
C5 0.128(12) 0.096(10) 0.079(9) 0.039(8) 0.046(9) 0.087(10)
C6 0.076(8) 0.044(6) 0.094(9) 0.017(6) 0.048(8) 0.028(6)
C7 0.126(6) 0.070(5) 0.148(7) 0.003(5) 0.046(5) 0.060(5)
C12 0.123(6) 0.067(5) 0.148(7) -0.004(5) 0.047(6) 0.056(5)
C11 0.138(6) 0.087(5) 0.159(7) 0.000(5) 0.034(6) 0.047(5)
C10 0.144(7) 0.099(6) 0.165(7) 0.011(6) 0.025(6) 0.046(5)
C9 0.150(7) 0.101(6) 0.168(7) 0.015(6) 0.028(6) 0.047(5)
C8 0.138(6) 0.085(5) 0.161(7) 0.012(5) 0.038(6) 0.053(5)
C13 0.043(6) 0.079(9) 0.156(14) -0.032(9) 0.031(7) 0.011(6)
C14 0.050(6) 0.047(6) 0.091(9) -0.017(5) 0.018(6) 0.012(5)
C15 0.042(6) 0.080(8) 0.086(9) -0.034(6) -0.004(5) 0.025(6)
C16 0.042(7) 0.088(9) 0.132(13) -0.036(9) 0.005(7) 0.007(6)
C17 0.066(7) 0.114(10) 0.128(10) -0.046(8) -0.021(7) 0.049(7)
C18 0.089(10) 0.106(11) 0.113(11) -0.043(9) -0.032(9) 0.064(10)
C19 0.061(7) 0.085(9) 0.081(9) -0.025(7) -0.016(6) 0.048(7)
C20 0.049(5) 0.051(6) 0.040(6) -0.003(4) -0.006(4) 0.025(5)
C21 0.060(6) 0.063(6) 0.044(5) -0.005(4) -0.007(4) 0.040(5)
C22 0.055(6) 0.073(7) 0.059(7) -0.008(5) 0.003(5) 0.040(5)
C23 0.076(8) 0.112(11) 0.067(8) -0.004(7) 0.007(6) 0.060(8)
C24 0.108(11) 0.130(12) 0.083(10) -0.042(9) -0.007(8) 0.094(11)
C25 0.096(10) 0.095(10) 0.097(10) -0.038(8) -0.019(8) 0.069(9)
C26 0.080(7) 0.075(7) 0.059(6) -0.021(5) -0.024(5) 0.057(6)
C31 0.101(11) 0.041(7) 0.184(18) 0.002(9) 0.022(11) 0.012(7)
C30 0.133(11) 0.109(11) 0.157(13) 0.003(10) 0.008(10) 0.047(9)
C29 0.131(11) 0.086(10) 0.164(14) -0.020(9) -0.006(10) 0.052(9)
C28 0.087(10) 0.066(8) 0.179(17) -0.019(10) -0.008(10) 0.036(8)
C27 0.088(9) 0.050(6) 0.086(9) -0.022(6) -0.019(7) 0.041(6)
C32 0.071(7) 0.054(7) 0.089(11) -0.009(7) -0.009(7) 0.021(6)
C33 0.054(6) 0.041(5) 0.063(7) 0.004(4) 0.002(5) 0.021(5)
C34 0.052(6) 0.042(5) 0.059(7) 0.006(4) 0.011(5) 0.011(5)
C35 0.045(6) 0.072(7) 0.086(9) -0.005(6) 0.012(6) 0.011(6)
C36 0.037(6) 0.069(8) 0.117(11) 0.002(7) 0.018(7) 0.006(6)
C37 0.057(7) 0.067(7) 0.074(8) 0.008(6) 0.014(6) 0.027(6)
C38 0.046(6) 0.066(7) 0.055(6) 0.003(5) 0.008(5) 0.025(5)
C39 0.064(13) 0.076(14) 0.080(14) -0.026(12) 0.002(12) 0.048(11)
C40 0.072(14) 0.083(13) 0.082(15) -0.041(12) 0.001(13) 0.034(12)
C41 0.075(14) 0.083(14) 0.063(14) -0.033(12) -0.005(13) 0.033(13)
C42 0.059(7) 0.076(7) 0.067(8) -0.025(7) -0.005(7) 0.041(7)
C43 0.053(5) 0.075(5) 0.065(6) -0.018(4) -0.010(4) 0.041(4)
C44 0.095(10) 0.074(9) 0.044(9) -0.013(7) -0.014(6) 0.052(8)
C45 0.051(6) 0.063(7) 0.049(7) -0.005(5) 0.000(5) 0.029(5)
C46 0.086(8) 0.080(8) 0.055(7) 0.001(6) 0.001(6) 0.053(7)
C47 0.109(10) 0.130(13) 0.057(8) 0.002(7) 0.002(7) 0.077(10)
C48 0.173(14) 0.142(12) 0.106(11) 0.034(9) 0.022(10) 0.122(12)
C49 0.102(12) 0.085(13) 0.14(2) 0.035(13) -0.029(12) 0.009(9)
C40A 0.066(8) 0.080(10) 0.073(12) -0.021(9) -0.012(8) 0.032(7)
C41A 0.069(10) 0.085(11) 0.060(8) -0.020(8) -0.008(8) 0.051(8)
C39A 0.085(11) 0.081(10) 0.074(10) -0.009(9) -0.008(9) 0.055(8)
C42A 0.059(6) 0.075(6) 0.063(6) -0.018(5) -0.009(5) 0.045(5)

loop_
_atom_type_symbol
_atom_type_description
_atom_type_scat_dispersion_real
_atom_type_scat_dispersion_imag
_atom_type_scat_source
C C 0.0033 0.0016 'International Tables Vol C Tables 4.2.6.8 and 6.1.1.4'
F F 0.0171 0.0103 'International Tables Vol C Tables 4.2.6.8 and 6.1.1.4'
H H 0.0000 0.0000 'International Tables Vol C Tables 4.2.6.8 and 6.1.1.4'
Ir Ir -1.4442 7.9887 'International Tables Vol C Tables 4.2.6.8 and 6.1.1.4'
N N 0.0061 0.0033 'International Tables Vol C Tables 4.2.6.8 and 6.1.1.4'
O O 0.0106 0.0060 'International Tables Vol C Tables 4.2.6.8 and 6.1.1.4'

loop_
_geom_angle_atom_site_label_1
_geom_angle_atom_site_label_2
_geom_angle_atom_site_label_3
_geom_angle
_geom_angle_site_symmetry_1
_geom_angle_site_symmetry_3
_geom_angle_publ_flag
O2 Ir1 O1 86.8(3) . . ?
N1 Ir1 O1 86.0(3) . . ?
N1 Ir1 O2 89.4(4) . . ?
N1 Ir1 N2 175.5(4) . . ?
N1 Ir1 C20 99.6(4) . . ?
N2 Ir1 O1 93.3(3) . . ?
N2 Ir1 O2 86.1(3) . . ?
N2 Ir1 C20 80.8(4) . . ?
C2 Ir1 O1 90.7(3) . . ?
C2 Ir1 O2 177.4(3) . . ?
C2 Ir1 N1 91.3(4) . . ?
C2 Ir1 N2 93.2(4) . . ?
C2 Ir1 C20 94.0(4) . . ?
C20 Ir1 O1 172.6(4) . . ?
C20 Ir1 O2 88.4(4) . . ?
C43 O1 Ir1 127.1(7) . . ?
C45 O2 Ir1 127.2(7) . . ?
C15 N1 Ir1 125.1(7) . . ?
C15 N1 C19 117.4(10) . . ?
C19 N1 Ir1 117.5(8) . . ?
C34 N2 Ir1 114.7(6) . . ?
C38 N2 Ir1 124.5(7) . . ?
C38 N2 C34 120.8(8) . . ?
C2 C1 C6 122.1(11) . . ?
C2 C1 C14 120.6(12) . . ?
C6 C1 C14 117.3(11) . . ?
C1 C2 Ir1 122.4(9) . . ?
C1 C2 C3 116.1(10) . . ?
C3 C2 Ir1 121.1(7) . . ?
C2 C3 H3 118.8 . . ?
C4 C3 C2 122.4(10) . . ?
C4 C3 H3 118.8 . . ?
C3 C4 H4 120.0 . . ?
C5 C4 C3 120.1(13) . . ?
C5 C4 H4 120.0 . . ?
C4 C5 H5 119.3 . . ?
C4 C5 C6 121.4(11) . . ?
C6 C5 H5 119.3 . . ?
C1 C6 C7 120.2(13) . . ?
C5 C6 C1 117.2(10) . . ?
C5 C6 C7 122.5(12) . . ?
C12 C7 C6 119.6(10) . . ?
C12 C7 C8 120.0 . . ?
C8 C7 C6 120.4(10) . . ?
C7 C12 C13 120.1(10) . . ?
C11 C12 C7 120.0 . . ?
C11 C12 C13 119.5(10) . . ?
C12 C11 H11 120.0 . . ?
C12 C11 C10 120.0 . . ?
C10 C11 H11 120.0 . . ?
C11 C10 H10 120.0 . . ?
C9 C10 C11 120.0 . . ?
C9 C10 H10 120.0 . . ?
C10 C9 H9 120.0 . . ?
C10 C9 C8 120.0 . . ?
C8 C9 H9 120.0 . . ?
C7 C8 H8 120.0 . . ?
C9 C8 C7 120.0 . . ?
C9 C8 H8 120.0 . . ?
C12 C13 H13 118.5 . . ?
C14 C13 C12 123.0(14) . . ?
C14 C13 H13 118.5 . . ?
C1 C14 C15 123.3(9) . . ?
C13 C14 C1 118.3(13) . . ?
C13 C14 C15 117.8(12) . . ?
N1 C15 C14 120.9(9) . . ?
N1 C15 C16 119.0(13) . . ?
C16 C15 C14 120.0(12) . . ?
C15 C16 H16 118.9 . . ?
C17 C16 C15 122.2(15) . . ?
C17 C16 H16 118.9 . . ?
C16 C17 H17 120.8 . . ?
C18 C17 C16 118.3(14) . . ?
C18 C17 H17 120.8 . . ?
F1 C18 C17 120.5(15) . . ?
F1 C18 C19 120.4(15) . . ?
C17 C18 C19 118.8(15) . . ?
N1 C19 H19 118.0 . . ?
C18 C19 N1 124.0(14) . . ?
C18 C19 H19 118.0 . . ?
C21 C20 Ir1 130.4(8) . . ?
C21 C20 C33 119.3(10) . . ?
C33 C20 Ir1 109.9(7) . . ?
C20 C21 C22 119.8(9) . . ?
C20 C21 C26 121.9(10) . . ?
C26 C21 C22 118.1(9) . . ?
C21 C22 H22 119.5 . . ?
C23 C22 C21 121.0(11) . . ?
C23 C22 H22 119.5 . . ?
C22 C23 H23 120.2 . . ?
C22 C23 C24 119.6(12) . . ?
C24 C23 H23 120.2 . . ?
C23 C24 H24 119.3 . . ?
C25 C24 C23 121.4(12) . . ?
C25 C24 H24 119.3 . . ?
C24 C25 H25 119.6 . . ?
C24 C25 C26 120.7(11) . . ?
C26 C25 H25 119.6 . . ?
C21 C26 C27 118.5(9) . . ?
C25 C26 C21 119.1(11) . . ?
C25 C26 C27 122.4(10) . . ?
C30 C31 H31 120.0 . . ?
C30 C31 C32 120.0 . . ?
C32 C31 H31 120.0 . . ?
C31 C30 H30 120.0 . . ?
C31 C30 C29 120.0 . . ?
C29 C30 H30 120.0 . . ?
C30 C29 H29 120.0 . . ?
C30 C29 C28 120.0 . . ?
C28 C29 H29 120.0 . . ?
C29 C28 H28 120.0 . . ?
C27 C28 C29 120.0 . . ?
C27 C28 H28 120.0 . . ?
C28 C27 C26 120.0(6) . . ?
C32 C27 C26 119.8(6) . . ?
C32 C27 C28 120.0 . . ?
C31 C32 C33 120.1(7) . . ?
C27 C32 C31 120.0 . . ?
C27 C32 C33 119.9(7) . . ?
C20 C33 C32 118.1(9) . . ?
C20 C33 C34 115.7(9) . . ?
C34 C33 C32 126.2(9) . . ?
N2 C34 C33 113.1(8) . . ?
N2 C34 C35 117.6(10) . . ?
C35 C34 C33 128.7(10) . . ?
C34 C35 H35 119.7 . . ?
C36 C35 C34 120.6(11) . . ?
C36 C35 H35 119.7 . . ?
C35 C36 H36 120.1 . . ?
C35 C36 C37 119.8(11) . . ?
C37 C36 H36 120.1 . . ?
C36 C37 F2 120.9(11) . . ?
C36 C37 C38 119.5(11) . . ?
C38 C37 F2 119.6(11) . . ?
N2 C38 C37 121.6(11) . . ?
N2 C38 H38 119.2 . . ?
C37 C38 H38 119.2 . . ?
H39A C39 H39B 109.5 . . ?
H39A C39 H39C 109.5 . . ?
H39B C39 H39C 109.5 . . ?
C42 C39 H39A 109.5 . . ?
C42 C39 H39B 109.5 . . ?
C42 C39 H39C 109.5 . . ?
H40A C40 H40B 109.5 . . ?
H40A C40 H40C 109.5 . . ?
H40B C40 H40C 109.5 . . ?
C42 C40 H40A 109.5 . . ?
C42 C40 H40B 109.5 . . ?
C42 C40 H40C 109.5 . . ?
H41A C41 H41B 109.5 . . ?
H41A C41 H41C 109.5 . . ?
H41B C41 H41C 109.5 . . ?
C42 C41 H41A 109.5 . . ?
C42 C41 H41B 109.5 . . ?
C42 C41 H41C 109.5 . . ?
C39 C42 C41 107(3) . . ?
C40 C42 C39 107(3) . . ?
C40 C42 C41 113(3) . . ?
C43 C42 C39 106(2) . . ?
C43 C42 C40 110(2) . . ?
C43 C42 C41 114(3) . . ?
O1 C43 C42 109.2(19) . . ?
O1 C43 C44 124.1(11) . . ?
O1 C43 C42A 116.2(12) . . ?
C44 C43 C42 127(2) . . ?
C44 C43 C42A 119.6(14) . . ?
C43 C44 H44 116.1 . . ?
C45 C44 C43 127.8(15) . . ?
C45 C44 H44 116.1 . . ?
O2 C45 C44 126.9(12) . . ?
O2 C45 C46 112.8(10) . . ?
C44 C45 C46 120.2(12) . . ?
C47 C46 C45 114.4(11) . . ?
C47 C46 C49 107.0(14) . . ?
C48 C46 C45 108.0(10) . . ?
C48 C46 C47 109.0(11) . . ?
C48 C46 C49 110.9(15) . . ?
C49 C46 C45 107.4(11) . . ?
C46 C47 H47A 109.5 . . ?
C46 C47 H47B 109.5 . . ?
C46 C47 H47C 109.5 . . ?
H47A C47 H47B 109.5 . . ?
H47A C47 H47C 109.5 . . ?
H47B C47 H47C 109.5 . . ?
C46 C48 H48A 109.5 . . ?
C46 C48 H48B 109.5 . . ?
C46 C48 H48C 109.5 . . ?
H48A C48 H48B 109.5 . . ?
H48A C48 H48C 109.5 . . ?
H48B C48 H48C 109.5 . . ?
C46 C49 H49A 109.5 . . ?
C46 C49 H49B 109.5 . . ?
C46 C49 H49C 109.5 . . ?
H49A C49 H49B 109.5 . . ?
H49A C49 H49C 109.5 . . ?
H49B C49 H49C 109.5 . . ?
H40D C40A H40E 109.5 . . ?
H40D C40A H40F 109.5 . . ?
H40E C40A H40F 109.5 . . ?
C42A C40A H40D 109.5 . . ?
C42A C40A H40E 109.5 . . ?
C42A C40A H40F 109.5 . . ?
H41D C41A H41E 109.5 . . ?
H41D C41A H41F 109.5 . . ?
H41E C41A H41F 109.5 . . ?
C42A C41A H41D 109.5 . . ?
C42A C41A H41E 109.5 . . ?
C42A C41A H41F 109.5 . . ?
H39D C39A H39E 109.5 . . ?
H39D C39A H39F 109.5 . . ?
H39E C39A H39F 109.5 . . ?
C42A C39A H39D 109.5 . . ?
C42A C39A H39E 109.5 . . ?
C42A C39A H39F 109.5 . . ?
C43 C42A C40A 108.4(15) . . ?
C43 C42A C41A 112.5(16) . . ?
C43 C42A C39A 108.0(15) . . ?
C40A C42A C41A 113.7(19) . . ?
C40A C42A C39A 104.0(18) . . ?
C39A C42A C41A 109.8(18) . . ?

loop_
_geom_bond_atom_site_label_1
_geom_bond_atom_site_label_2
_geom_bond_distance
_geom_bond_site_symmetry_2
_geom_bond_publ_flag
Ir1 O1 2.137(7) . ?
Ir1 O2 2.131(8) . ?
Ir1 N1 2.006(8) . ?
Ir1 N2 2.010(7) . ?
Ir1 C2 2.005(10) . ?
Ir1 C20 2.010(11) . ?
F1 C18 1.297(18) . ?
F2 C37 1.367(14) . ?
O1 C43 1.290(13) . ?
O2 C45 1.255(13) . ?
N1 C15 1.341(14) . ?
N1 C19 1.376(14) . ?
N2 C34 1.380(12) . ?
N2 C38 1.320(14) . ?
C1 C2 1.390(15) . ?
C1 C6 1.418(18) . ?
C1 C14 1.495(17) . ?
C2 C3 1.392(14) . ?
C3 H3 0.9300 . ?
C3 C4 1.386(15) . ?
C4 H4 0.9300 . ?
C4 C5 1.337(18) . ?
C5 H5 0.9300 . ?
C5 C6 1.401(19) . ?
C6 C7 1.445(13) . ?
C7 C12 1.3900 . ?
C7 C8 1.3900 . ?
C12 C11 1.3900 . ?
C12 C13 1.397(19) . ?
C11 H11 0.9300 . ?
C11 C10 1.3900 . ?
C10 H10 0.9300 . ?
C10 C9 1.3900 . ?
C9 H9 0.9300 . ?
C9 C8 1.3900 . ?
C8 H8 0.9300 . ?
C13 H13 0.9300 . ?
C13 C14 1.369(15) . ?
C14 C15 1.501(17) . ?
C15 C16 1.406(17) . ?
C16 H16 0.9300 . ?
C16 C17 1.36(2) . ?
C17 H17 0.9300 . ?
C17 C18 1.35(2) . ?
C18 C19 1.359(18) . ?
C19 H19 0.9300 . ?
C20 C21 1.413(14) . ?
C20 C33 1.425(15) . ?
C21 C22 1.434(14) . ?
C21 C26 1.414(13) . ?
C22 H22 0.9300 . ?
C22 C23 1.353(15) . ?
C23 H23 0.9300 . ?
C23 C24 1.389(18) . ?
C24 H24 0.9300 . ?
C24 C25 1.360(19) . ?
C25 H25 0.9300 . ?
C25 C26 1.395(16) . ?
C26 C27 1.475(13) . ?
C31 H31 0.9300 . ?
C31 C30 1.3900 . ?
C31 C32 1.3900 . ?
C30 H30 0.9300 . ?
C30 C29 1.3900 . ?
C29 H29 0.9300 . ?
C29 C28 1.3900 . ?
C28 H28 0.9300 . ?
C28 C27 1.3900 . ?
C27 C32 1.3900 . ?
C32 C33 1.482(11) . ?
C33 C34 1.432(15) . ?
C34 C35 1.400(14) . ?
C35 H35 0.9300 . ?
C35 C36 1.352(16) . ?
C36 H36 0.9300 . ?
C36 C37 1.362(17) . ?
C37 C38 1.366(15) . ?
C38 H38 0.9300 . ?
C39 H39A 0.9600 . ?
C39 H39B 0.9600 . ?
C39 H39C 0.9600 . ?
C39 C42 1.55(3) . ?
C40 H40A 0.9600 . ?
C40 H40B 0.9600 . ?
C40 H40C 0.9600 . ?
C40 C42 1.55(3) . ?
C41 H41A 0.9600 . ?
C41 H41B 0.9600 . ?
C41 H41C 0.9600 . ?
C41 C42 1.55(6) . ?
C42 C43 1.53(2) . ?
C43 C44 1.43(2) . ?
C43 C42A 1.518(18) . ?
C44 H44 0.9300 . ?
C44 C45 1.37(2) . ?
C45 C46 1.550(16) . ?
C46 C47 1.517(18) . ?
C46 C48 1.503(18) . ?
C46 C49 1.54(2) . ?
C47 H47A 0.9600 . ?
C47 H47B 0.9600 . ?
C47 H47C 0.9600 . ?
C48 H48A 0.9600 . ?
C48 H48B 0.9600 . ?
C48 H48C 0.9600 . ?
C49 H49A 0.9600 . ?
C49 H49B 0.9600 . ?
C49 H49C 0.9600 . ?
C40A H40D 0.9600 . ?
C40A H40E 0.9600 . ?
C40A H40F 0.9600 . ?
C40A C42A 1.54(2) . ?
C41A H41D 0.9600 . ?
C41A H41E 0.9600 . ?
C41A H41F 0.9600 . ?
C41A C42A 1.58(3) . ?
C39A H39D 0.9600 . ?
C39A H39E 0.9600 . ?
C39A H39F 0.9600 . ?
C39A C42A 1.54(2) . ?

loop_
_geom_torsion_atom_site_label_1
_geom_torsion_atom_site_label_2
_geom_torsion_atom_site_label_3
_geom_torsion_atom_site_label_4
_geom_torsion
_geom_torsion_site_symmetry_1
_geom_torsion_site_symmetry_2
_geom_torsion_site_symmetry_3
_geom_torsion_site_symmetry_4
_geom_torsion_publ_flag
Ir1 O1 C43 C42 176.1(14) . . . . ?
Ir1 O1 C43 C44 -2.5(16) . . . . ?
Ir1 O1 C43 C42A 177.6(10) . . . . ?
Ir1 O2 C45 C44 -2.3(18) . . . . ?
Ir1 O2 C45 C46 -177.7(7) . . . . ?
Ir1 N1 C15 C14 2.9(14) . . . . ?
Ir1 N1 C15 C16 -179.8(10) . . . . ?
Ir1 N1 C19 C18 176.4(10) . . . . ?
Ir1 N2 C34 C33 6.5(11) . . . . ?
Ir1 N2 C34 C35 178.7(8) . . . . ?
Ir1 N2 C38 C37 178.3(8) . . . . ?
Ir1 C2 C3 C4 -167.2(8) . . . . ?
Ir1 C20 C21 C22 20.4(14) . . . . ?
Ir1 C20 C21 C26 -165.1(8) . . . . ?
Ir1 C20 C33 C32 156.7(8) . . . . ?
Ir1 C20 C33 C34 -24.7(11) . . . . ?
F1 C18 C19 N1 -179.6(13) . . . . ?
F2 C37 C38 N2 -179.4(11) . . . . ?
O1 C43 C44 C45 0(2) . . . . ?
O1 C43 C42A C40A 74(2) . . . . ?
O1 C43 C42A C41A -159.7(14) . . . . ?
O1 C43 C42A C39A -38(2) . . . . ?
O2 C45 C46 C47 -171.8(11) . . . . ?
O2 C45 C46 C48 -50.2(14) . . . . ?
O2 C45 C46 C49 69.6(16) . . . . ?
N1 C15 C16 C17 1(2) . . . . ?
N2 C34 C35 C36 3.1(17) . . . . ?
C1 C2 C3 C4 4.8(15) . . . . ?
C1 C6 C7 C12 -0.8(14) . . . . ?
C1 C6 C7 C8 178.6(8) . . . . ?
C1 C14 C15 N1 30.2(16) . . . . ?
C1 C14 C15 C16 -147.0(13) . . . . ?
C2 C1 C6 C5 7.1(16) . . . . ?
C2 C1 C6 C7 -169.8(10) . . . . ?
C2 C1 C14 C13 167.6(10) . . . . ?
C2 C1 C14 C15 -21.5(16) . . . . ?
C2 C3 C4 C5 3.0(17) . . . . ?
C3 C4 C5 C6 -6.1(18) . . . . ?
C4 C5 C6 C1 1.2(17) . . . . ?
C4 C5 C6 C7 178.0(10) . . . . ?
C5 C6 C7 C12 -177.6(9) . . . . ?
C5 C6 C7 C8 1.9(14) . . . . ?
C6 C1 C2 Ir1 162.0(8) . . . . ?
C6 C1 C2 C3 -9.8(15) . . . . ?
C6 C1 C14 C13 -12.6(15) . . . . ?
C6 C1 C14 C15 158.2(10) . . . . ?
C6 C7 C12 C11 179.4(10) . . . . ?
C6 C7 C12 C13 -7.1(13) . . . . ?
C6 C7 C8 C9 -179.4(10) . . . . ?
C7 C12 C11 C10 0.0 . . . . ?
C7 C12 C13 C14 4.8(16) . . . . ?
C12 C7 C8 C9 0.0 . . . . ?
C12 C11 C10 C9 0.0 . . . . ?
C12 C13 C14 C1 5.2(17) . . . . ?
C12 C13 C14 C15 -166.2(11) . . . . ?
C11 C12 C13 C14 178.3(9) . . . . ?
C11 C10 C9 C8 0.0 . . . . ?
C10 C9 C8 C7 0.0 . . . . ?
C8 C7 C12 C11 0.0 . . . . ?
C8 C7 C12 C13 173.4(11) . . . . ?
C13 C12 C11 C10 -173.5(11) . . . . ?
C13 C14 C15 N1 -158.9(11) . . . . ?
C13 C14 C15 C16 23.8(17) . . . . ?
C14 C1 C2 Ir1 -18.3(13) . . . . ?
C14 C1 C2 C3 169.9(10) . . . . ?
C14 C1 C6 C5 -172.6(10) . . . . ?
C14 C1 C6 C7 10.5(15) . . . . ?
C14 C15 C16 C17 178.2(13) . . . . ?
C15 N1 C19 C18 -3.3(18) . . . . ?
C15 C16 C17 C18 2(2) . . . . ?
C16 C17 C18 F1 -179.4(15) . . . . ?
C16 C17 C18 C19 -5(2) . . . . ?
C17 C18 C19 N1 6(2) . . . . ?
C19 N1 C15 C14 -177.4(10) . . . . ?
C19 N1 C15 C16 -0.1(16) . . . . ?
C20 C21 C22 C23 175.4(11) . . . . ?
C20 C21 C26 C25 -176.0(10) . . . . ?
C20 C21 C26 C27 4.0(14) . . . . ?
C20 C33 C34 N2 12.3(13) . . . . ?
C20 C33 C34 C35 -158.8(11) . . . . ?
C21 C20 C33 C32 -17.4(15) . . . . ?
C21 C20 C33 C34 161.2(9) . . . . ?
C21 C22 C23 C24 2.0(18) . . . . ?
C21 C26 C27 C28 170.8(8) . . . . ?
C21 C26 C27 C32 -5.3(12) . . . . ?
C22 C21 C26 C25 -1.4(14) . . . . ?
C22 C21 C26 C27 178.6(9) . . . . ?
C22 C23 C24 C25 -4(2) . . . . ?
C23 C24 C25 C26 3(2) . . . . ?
C24 C25 C26 C21 -0.5(18) . . . . ?
C24 C25 C26 C27 179.5(12) . . . . ?
C25 C26 C27 C28 -9.2(13) . . . . ?
C25 C26 C27 C32 174.8(9) . . . . ?
C26 C21 C22 C23 0.7(15) . . . . ?
C26 C27 C32 C31 176.1(9) . . . . ?
C26 C27 C32 C33 -4.8(12) . . . . ?
C31 C30 C29 C28 0.0 . . . . ?
C31 C32 C33 C20 -164.7(8) . . . . ?
C31 C32 C33 C34 16.8(14) . . . . ?
C30 C31 C32 C27 0.0 . . . . ?
C30 C31 C32 C33 -179.2(10) . . . . ?
C30 C29 C28 C27 0.0 . . . . ?
C29 C28 C27 C26 -176.1(9) . . . . ?
C29 C28 C27 C32 0.0 . . . . ?
C28 C27 C32 C31 0.0 . . . . ?
C28 C27 C32 C33 179.2(10) . . . . ?
C27 C32 C33 C20 16.2(13) . . . . ?
C27 C32 C33 C34 -162.3(9) . . . . ?
C32 C31 C30 C29 0.0 . . . . ?
C32 C33 C34 N2 -169.2(9) . . . . ?
C32 C33 C34 C35 19.8(18) . . . . ?
C33 C20 C21 C22 -166.9(10) . . . . ?
C33 C20 C21 C26 7.6(15) . . . . ?
C33 C34 C35 C36 173.8(12) . . . . ?
C34 N2 C38 C37 -1.9(15) . . . . ?
C34 C35 C36 C37 -2(2) . . . . ?
C35 C36 C37 F2 -178.6(12) . . . . ?
C35 C36 C37 C38 -1(2) . . . . ?
C36 C37 C38 N2 3.0(18) . . . . ?
C38 N2 C34 C33 -173.3(9) . . . . ?
C38 N2 C34 C35 -1.1(14) . . . . ?
C39 C42 C43 O1 -68(3) . . . . ?
C39 C42 C43 C44 110(3) . . . . ?
C40 C42 C43 O1 47(3) . . . . ?
C40 C42 C43 C44 -135(3) . . . . ?
C41 C42 C43 O1 175(3) . . . . ?
C41 C42 C43 C44 -7(4) . . . . ?
C42 C43 C44 C45 -178.4(19) . . . . ?
C43 C44 C45 O2 3(2) . . . . ?
C43 C44 C45 C46 177.9(11) . . . . ?
C44 C43 C42A C40A -106.3(19) . . . . ?
C44 C43 C42A C41A 20(2) . . . . ?
C44 C43 C42A C39A 141.7(18) . . . . ?
C44 C45 C46 C47 12.4(17) . . . . ?
C44 C45 C46 C48 134.0(13) . . . . ?
C44 C45 C46 C49 -106.3(17) . . . . ?
C42A C43 C44 C45 179.9(14) . . . . ?

loop_
_smtbx_masks_void_nr
_smtbx_masks_void_average_x
_smtbx_masks_void_average_y
_smtbx_masks_void_average_z
_smtbx_masks_void_volume
_smtbx_masks_void_count_electrons
_smtbx_masks_void_content
1 0.000 0.000 0.293 216.5 32.6 '1.5 CH3CN'
2 0.000 0.000 0.793 216.5 28.4 '1.5 CH3CN'
3 -0.044 0.234 0.196 18.5 0.3 ?
4 -0.054 0.378 0.529 18.5 0.3 ?
5 -0.054 0.568 0.029 18.5 0.0 ?
6 -0.044 0.721 0.696 18.5 0.0 ?
7 0.099 0.388 0.863 18.5 0.3 ?
8 0.099 0.711 0.363 18.5 0.0 ?
9 0.333 0.667 0.459 216.5 28.4 '1.5 CH3CN'
10 0.333 0.667 0.959 216.5 32.6 '1.5 CH3CN'
11 0.279 0.044 0.196 18.5 0.3 ?
12 0.279 0.234 0.696 18.5 0.0 ?
13 0.289 0.388 0.363 18.5 0.0 ?
14 0.289 0.901 0.863 18.5 0.3 ?
15 0.432 0.054 0.529 18.5 0.3 ?
16 0.432 0.378 0.029 18.5 0.0 ?
17 0.667 0.333 0.126 216.5 28.4 '1.5 CH3CN'
18 0.667 0.333 0.626 216.5 32.6 '1.5 CH3CN'
19 0.612 0.711 0.863 18.5 0.3 ?
20 0.612 0.901 0.363 18.5 0.0 ?
21 0.622 0.054 0.029 18.5 0.0 ?
22 0.622 0.568 0.529 18.5 0.3 ?
23 0.766 0.044 0.696 18.5 0.0 ?
24 0.766 0.721 0.196 18.5 0.3 ?
